data_7703846
loop_
_publ_author_name
'Hiiuk, Volodymyr M.'
'Shova, Sergiu'
'Rotaru, Aurelian'
'Golub, Alexander A.'
'Fritsky, Igor O.'
'Gural'skiy, Il'ya A.'

_publ_section_title
;
 Spin crossover in 2D iron(ii) phthalazine cyanometallic complexes.
;
_journal_issue 16
_journal_name_full 'Dalton transactions (Cambridge, England : 2003)'
_journal_page_first 5302
_journal_page_last 5311
_journal_paper_doi 10.1039/d0dt00783h
_journal_volume 49
_journal_year 2020
_chemical_formula_moiety 'C20 H12 Fe N8 Pd'
_chemical_formula_sum 'C20 H12 Fe N8 Pd'
_chemical_formula_weight 526.63
_space_group_crystal_system triclinic
_space_group_IT_number 2
_space_group_name_Hall '-P 1'
_space_group_name_H-M_alt 'P -1'
_atom_sites_solution_hydrogens geom
_audit_creation_date 2019-11-12
_audit_creation_method
;
Olex2 1.2
(compiled 2018.05.29 svn.r3508 for OlexSys, GUI svn.r5506)
;
_audit_update_record
;
2020-03-02 deposited with the CCDC.	2020-03-24 downloaded from the CCDC.
;
_cell_angle_alpha 71.858(6)
_cell_angle_beta 69.586(6)
_cell_angle_gamma 89.943(5)
_cell_formula_units_Z 1
_cell_length_a 7.2433(4)
_cell_length_b 7.4455(4)
_cell_length_c 10.4263(9)
_cell_measurement_reflns_used 4651
_cell_measurement_temperature 260
_cell_measurement_theta_max 29.3750
_cell_measurement_theta_min 2.1980
_cell_volume 497.11(6)
_computing_molecular_graphics 'Olex2 (Dolomanov et al., 2009)'
_computing_publication_material 'Olex2 (Dolomanov et al., 2009)'
_computing_structure_refinement 'ShelXL (Sheldrick, 2015)'
_diffrn_ambient_temperature 260
_diffrn_measured_fraction_theta_full 0.999
_diffrn_measured_fraction_theta_max 0.875
_diffrn_measurement_device 'four-circle diffractometer'
_diffrn_radiation_type MoK\a
_diffrn_radiation_wavelength 0.71073
_diffrn_reflns_av_R_equivalents 0.0284
_diffrn_reflns_av_unetI/netI 0.0330
_diffrn_reflns_Laue_measured_fraction_full 0.999
_diffrn_reflns_Laue_measured_fraction_max 0.875
_diffrn_reflns_limit_h_max 9
_diffrn_reflns_limit_h_min -9
_diffrn_reflns_limit_k_max 10
_diffrn_reflns_limit_k_min -10
_diffrn_reflns_limit_l_max 13
_diffrn_reflns_limit_l_min -13
_diffrn_reflns_number 7465
_diffrn_reflns_point_group_measured_fraction_full 0.999
_diffrn_reflns_point_group_measured_fraction_max 0.875
_diffrn_reflns_theta_full 25.242
_diffrn_reflns_theta_max 29.438
_diffrn_reflns_theta_min 2.209
_exptl_absorpt_coefficient_mu 1.658
_exptl_absorpt_correction_T_max 1.00000
_exptl_absorpt_correction_T_min 0.93617
_exptl_absorpt_correction_type multi-scan
_exptl_absorpt_process_details
'CrysAlisPro 1.171.39.46 (Rigaku Oxford Diffraction, 2018) Empirical absorption correction using spherical harmonics, implemented in SCALE3 ABSPACK scaling algorithm.'
_exptl_crystal_colour yellow
_exptl_crystal_colour_primary yellow
_exptl_crystal_density_diffrn 1.759
_exptl_crystal_description block
_exptl_crystal_F_000 260
_exptl_crystal_size_max 0.1
_exptl_crystal_size_mid 0.1
_exptl_crystal_size_min 0.05
_refine_diff_density_max 3.218
_refine_diff_density_min -0.585
_refine_diff_density_rms 0.156
_refine_ls_extinction_method none
_refine_ls_goodness_of_fit_ref 1.141
_refine_ls_hydrogen_treatment constr
_refine_ls_matrix_type full
_refine_ls_number_parameters 139
_refine_ls_number_reflns 2416
_refine_ls_number_restraints 0
_refine_ls_restrained_S_all 1.141
_refine_ls_R_factor_all 0.0444
_refine_ls_R_factor_gt 0.0417
_refine_ls_shift/su_max 0.000
_refine_ls_shift/su_mean 0.000
_refine_ls_structure_factor_coef Fsqd
_refine_ls_weighting_details 'w=1/[\s^2^(Fo^2^)+(0.0573P)^2^+1.0695P] where P=(Fo^2^+2Fc^2^)/3'
_refine_ls_weighting_scheme calc
_refine_ls_wR_factor_gt 0.1113
_refine_ls_wR_factor_ref 0.1134
_reflns_Friedel_coverage 0.000
_reflns_number_gt 2285
_reflns_number_total 2416
_reflns_threshold_expression 'I > 2\s(I)'
_cod_data_source_file d0dt00783h2.cif
_cod_data_source_block new
_cod_depositor_comments 'Adding full bibliography for 7703844--7703847.cif.'
_cod_database_code 7703846
_shelx_shelxl_version_number 2017/1
_shelx_space_group_comment
;
The symmetry employed for this shelxl refinement is uniquely defined
by the following loop, which should always be used as a source of
symmetry information in preference to the above space-group names.
They are only intended as comments.
;
_shelx_estimated_absorpt_t_max 0.922
_shelx_estimated_absorpt_t_min 0.852
_olex2_refinement_description
;
1. Fixed Uiso
 At 1.2 times of:
  All C(H) groups
2.a Aromatic/amide H refined with riding coordinates:
 C3(H3), C10(H10), C8(H8), C7(H7), C6(H6), C5(H5)
;
_olex2_submission_special_instructions 'No special instructions were received'

loop_
_space_group_symop_operation_xyz
'x, y, z'
'-x, -y, -z'

loop_
_atom_site_label
_atom_site_type_symbol
_atom_site_fract_x
_atom_site_fract_y
_atom_site_fract_z
_atom_site_U_iso_or_equiv
_atom_site_adp_type
_atom_site_occupancy
_atom_site_site_symmetry_order
_atom_site_calc_flag
_atom_site_refinement_flags_posn
_atom_site_refinement_flags_adp
_atom_site_refinement_flags_occupancy
_atom_site_disorder_assembly
_atom_site_disorder_group
Pd1 Pd 0.000000 0.500000 0.000000 0.01664(14) Uani 1 2 d S T P . .
Fe1 Fe -0.500000 0.000000 0.000000 0.01800(18) Uani 1 2 d S T P . .
N1 N -0.2621(5) 0.2169(5) -0.0515(4) 0.0300(8) Uani 1 1 d . . . . .
N2 N 0.2888(5) 0.1952(5) 0.0436(4) 0.0282(7) Uani 1 1 d . . . . .
N3 N -0.4893(5) 0.0973(5) -0.2257(4) 0.0286(7) Uani 1 1 d . . . . .
N4 N -0.3065(6) 0.1080(6) -0.3305(4) 0.0371(9) Uani 1 1 d . . . . .
C1 C -0.1619(6) 0.3208(5) -0.0379(4) 0.0225(7) Uani 1 1 d . . . . .
C2 C 0.1798(6) 0.3031(6) 0.0345(4) 0.0238(8) Uani 1 1 d . . . . .
C9 C -0.6321(7) 0.2228(7) -0.4067(5) 0.0314(9) Uani 1 1 d . . . . .
C3 C -0.2901(7) 0.1720(8) -0.4652(5) 0.0405(11) Uani 1 1 d . . . . .
H3 H -0.166482 0.175825 -0.535054 0.049 Uiso 1 1 calc R . . . .
C10 C -0.6417(7) 0.1467(7) -0.2615(5) 0.0318(9) Uani 1 1 d . . . . .
H10 H -0.764280 0.131183 -0.187411 0.038 Uiso 1 1 calc R . . . .
C4 C -0.4454(7) 0.2368(7) -0.5148(5) 0.0346(10) Uani 1 1 d . . . . .
C8 C -0.7932(8) 0.2847(8) -0.4463(6) 0.0431(12) Uani 1 1 d . . . . .
H8 H -0.918531 0.272040 -0.375835 0.052 Uiso 1 1 calc R . . . .
C7 C -0.7632(9) 0.3646(8) -0.5911(7) 0.0506(14) Uani 1 1 d . . . . .
H7 H -0.868066 0.411138 -0.618274 0.061 Uiso 1 1 calc R . . . .
C6 C -0.5782(10) 0.3768(9) -0.6975(6) 0.0539(15) Uani 1 1 d . . . . .
H6 H -0.562154 0.429407 -0.794748 0.065 Uiso 1 1 calc R . . . .
C5 C -0.4204(8) 0.3135(8) -0.6625(6) 0.0481(13) Uani 1 1 d . . . . .
H5 H -0.297975 0.320650 -0.734648 0.058 Uiso 1 1 calc R . . . .

loop_
_atom_site_aniso_label
_atom_site_aniso_U_11
_atom_site_aniso_U_22
_atom_site_aniso_U_33
_atom_site_aniso_U_23
_atom_site_aniso_U_13
_atom_site_aniso_U_12
Pd1 0.0147(2) 0.0132(2) 0.0259(2) -0.00831(15) -0.01038(15) 0.00415(13)
Fe1 0.0182(3) 0.0137(4) 0.0286(4) -0.0091(3) -0.0144(3) 0.0054(3)
N1 0.0313(18) 0.0252(18) 0.039(2) -0.0120(16) -0.0184(16) 0.0021(14)
N2 0.0328(18) 0.0252(17) 0.0351(19) -0.0136(15) -0.0193(16) 0.0121(14)
N3 0.0298(17) 0.0280(18) 0.0301(18) -0.0088(15) -0.0144(15) 0.0031(14)
N4 0.0287(19) 0.044(2) 0.035(2) -0.0076(18) -0.0127(16) 0.0036(16)
C1 0.0229(18) 0.0171(17) 0.030(2) -0.0085(15) -0.0123(15) 0.0033(14)
C2 0.0251(18) 0.0207(18) 0.029(2) -0.0104(16) -0.0124(16) 0.0046(15)
C9 0.033(2) 0.034(2) 0.031(2) -0.0108(18) -0.0170(18) 0.0039(17)
C3 0.028(2) 0.050(3) 0.036(2) -0.009(2) -0.0070(19) -0.002(2)
C10 0.029(2) 0.040(2) 0.028(2) -0.0108(18) -0.0117(17) 0.0066(18)
C4 0.039(2) 0.033(2) 0.030(2) -0.0068(18) -0.0143(19) -0.0032(18)
C8 0.045(3) 0.051(3) 0.040(3) -0.014(2) -0.024(2) 0.011(2)
C7 0.059(3) 0.052(3) 0.054(3) -0.009(3) -0.043(3) 0.007(3)
C6 0.071(4) 0.055(3) 0.034(3) 0.002(2) -0.032(3) -0.013(3)
C5 0.046(3) 0.058(3) 0.029(2) -0.004(2) -0.010(2) -0.012(2)

loop_
_atom_type_symbol
_atom_type_description
_atom_type_scat_dispersion_real
_atom_type_scat_dispersion_imag
_atom_type_scat_source
C C 0.0033 0.0016 'International Tables Vol C Tables 4.2.6.8 and 6.1.1.4'
H H 0.0000 0.0000 'International Tables Vol C Tables 4.2.6.8 and 6.1.1.4'
Fe Fe 0.3463 0.8444 'International Tables Vol C Tables 4.2.6.8 and 6.1.1.4'
N N 0.0061 0.0033 'International Tables Vol C Tables 4.2.6.8 and 6.1.1.4'
Pd Pd -0.9988 1.0072 'International Tables Vol C Tables 4.2.6.8 and 6.1.1.4'

loop_
_geom_angle_atom_site_label_1
_geom_angle_atom_site_label_2
_geom_angle_atom_site_label_3
_geom_angle
_geom_angle_site_symmetry_1
_geom_angle_site_symmetry_3
_geom_angle_publ_flag
C1 Pd1 C1 180.0 . 2_565 ?
C1 Pd1 C2 90.15(15) . . ?
C1 Pd1 C2 90.15(15) 2_565 2_565 ?
C1 Pd1 C2 89.85(15) 2_565 . ?
C1 Pd1 C2 89.85(15) . 2_565 ?
C2 Pd1 C2 180.0 . 2_565 ?
N1 Fe1 N1 180.0 . 2_455 ?
N1 Fe1 N3 91.97(14) . . ?
N1 Fe1 N3 91.97(14) 2_455 2_455 ?
N1 Fe1 N3 88.03(14) 2_455 . ?
N1 Fe1 N3 88.03(14) . 2_455 ?
N2 Fe1 N1 90.15(14) 1_455 2_455 ?
N2 Fe1 N1 89.85(14) 2 2_455 ?
N2 Fe1 N1 90.15(14) 2 . ?
N2 Fe1 N1 89.85(14) 1_455 . ?
N2 Fe1 N2 180.00(19) 2 1_455 ?
N2 Fe1 N3 92.04(14) 2 . ?
N2 Fe1 N3 92.04(14) 1_455 2_455 ?
N2 Fe1 N3 87.96(14) 2 2_455 ?
N2 Fe1 N3 87.96(14) 1_455 . ?
N3 Fe1 N3 180.0 . 2_455 ?
C1 N1 Fe1 160.7(3) . . ?
C2 N2 Fe1 163.8(3) . 1_655 ?
N4 N3 Fe1 115.6(3) . . ?
C10 N3 Fe1 123.8(3) . . ?
C10 N3 N4 120.6(4) . . ?
C3 N4 N3 118.1(4) . . ?
N1 C1 Pd1 176.0(4) . . ?
N2 C2 Pd1 175.0(4) . . ?
C4 C9 C10 115.9(4) . . ?
C8 C9 C10 124.4(4) . . ?
C8 C9 C4 119.7(4) . . ?
N4 C3 H3 117.3 . . ?
N4 C3 C4 125.3(5) . . ?
C4 C3 H3 117.3 . . ?
N3 C10 C9 124.0(4) . . ?
N3 C10 H10 118.0 . . ?
C9 C10 H10 118.0 . . ?
C9 C4 C3 116.1(4) . . ?
C9 C4 C5 120.1(5) . . ?
C5 C4 C3 123.9(5) . . ?
C9 C8 H8 120.5 . . ?
C7 C8 C9 119.0(5) . . ?
C7 C8 H8 120.5 . . ?
C8 C7 H7 119.6 . . ?
C8 C7 C6 120.9(5) . . ?
C6 C7 H7 119.6 . . ?
C7 C6 H6 119.3 . . ?
C5 C6 C7 121.4(5) . . ?
C5 C6 H6 119.3 . . ?
C4 C5 H5 120.6 . . ?
C6 C5 C4 118.8(5) . . ?
C6 C5 H5 120.6 . . ?

loop_
_geom_bond_atom_site_label_1
_geom_bond_atom_site_label_2
_geom_bond_distance
_geom_bond_site_symmetry_2
_geom_bond_publ_flag
Pd1 C1 1.991(4) . ?
Pd1 C1 1.991(4) 2_565 ?
Pd1 C2 1.992(4) 2_565 ?
Pd1 C2 1.992(4) . ?
Fe1 N1 2.164(3) 2_455 ?
Fe1 N1 2.164(3) . ?
Fe1 N2 2.140(3) 1_455 ?
Fe1 N2 2.140(3) 2 ?
Fe1 N3 2.209(4) . ?
Fe1 N3 2.209(4) 2_455 ?
N1 C1 1.135(5) . ?
N2 C2 1.132(5) . ?
N3 N4 1.375(5) . ?
N3 C10 1.302(5) . ?
N4 C3 1.296(6) . ?
C9 C10 1.418(6) . ?
C9 C4 1.405(7) . ?
C9 C8 1.400(6) . ?
C3 H3 0.9300 . ?
C3 C4 1.420(7) . ?
C10 H10 0.9300 . ?
C4 C5 1.410(7) . ?
C8 H8 0.9300 . ?
C8 C7 1.376(7) . ?
C7 H7 0.9300 . ?
C7 C6 1.391(9) . ?
C6 H6 0.9300 . ?
C6 C5 1.358(8) . ?
C5 H5 0.9300 . ?
